data_2215708
loop_
_publ_author_name
'Zhu, Li-Na'
'Gao, Shan'
'Ng, Seik Weng'

_publ_section_title
;Bis(\m-<i>N</i>,2-di-3-pyridylisoindoline-1-imine-\k^2^<i>N</i>,<i>N</i>')bis[aqua(perchlorato-\k<i>O</i>)cadmium(II)]
 bis(perchlorate) methanol disolvate
;
_journal_coeditor_code XU2328
_journal_issue 10
_journal_name_full 'Acta Crystallographica Section E'
_journal_page_first m2618
_journal_page_last m2618
_journal_paper_doi 10.1107/S1600536807046272
_journal_volume 63
_journal_year 2007
_chemical_formula_iupac '[Cd2 (Cl O4)2 (C17 H14 N4)4 (H2 O)2] (Cl O4)2, 2C H4 O'
_chemical_formula_moiety 'C72 H60 Cd2 Cl2 N16 O10 2+, 2(Cl O4 -), 2(C H4 O)'
_chemical_formula_sum 'C74 H68 Cd2 Cl4 N16 O20'
_chemical_formula_weight 1868.04
_chemical_name_systematic
;
Bis(\m-N,2-di-3-pyridylisoindoline-1-imine-\k^2^N,N')bis[aqua(perchlorato-\
\kO)cadmium(II)] bis(perchlorate) methanol disolvate
;
_space_group_IT_number 60
_symmetry_cell_setting orthorhombic
_symmetry_space_group_name_Hall '-P 2n 2ab'
_symmetry_space_group_name_H-M 'P b c n'
_atom_sites_solution_hydrogens geom
_atom_sites_solution_primary direct
_atom_sites_solution_secondary difmap
_audit_creation_method SHELXL-97
_cell_angle_alpha 90.00
_cell_angle_beta 90.00
_cell_angle_gamma 90.00
_cell_formula_units_Z 4
_cell_length_a 21.0869(6)
_cell_length_b 14.8065(4)
_cell_length_c 24.5650(6)
_cell_measurement_reflns_used 36081
_cell_measurement_temperature 295(2)
_cell_measurement_theta_max 27.5
_cell_measurement_theta_min 3.0
_cell_volume 7669.8(4)
_computing_cell_refinement 'RAPID-AUTO (Rigaku, 1998)'
_computing_data_collection 'RAPID-AUTO (Rigaku, 1998)'
_computing_data_reduction 'CrystalStructure (Rigaku/MSC, 2002)'
_computing_molecular_graphics 'X-SEED (Barbour, 2001)'
_computing_publication_material 'publCIF (Westrip, 2007)'
_computing_structure_refinement 'SHELXL97 (Sheldrick, 1997)'
_computing_structure_solution 'SHELXS97 (Sheldrick, 1997)'
_diffrn_ambient_temperature 295(2)
_diffrn_measured_fraction_theta_full 0.997
_diffrn_measured_fraction_theta_max 0.997
_diffrn_measurement_device_type 'Rigaku R-AXIS RAPID IP'
_diffrn_measurement_method \w
_diffrn_radiation_monochromator graphite
_diffrn_radiation_source 'fine-focus sealed tube'
_diffrn_radiation_type MoK\a
_diffrn_radiation_wavelength 0.71073
_diffrn_reflns_av_R_equivalents 0.0770
_diffrn_reflns_av_sigmaI/netI 0.0431
_diffrn_reflns_limit_h_max 27
_diffrn_reflns_limit_h_min -27
_diffrn_reflns_limit_k_max 17
_diffrn_reflns_limit_k_min -19
_diffrn_reflns_limit_l_max 31
_diffrn_reflns_limit_l_min -31
_diffrn_reflns_number 70672
_diffrn_reflns_theta_full 27.46
_diffrn_reflns_theta_max 27.46
_diffrn_reflns_theta_min 3.00
_diffrn_standards_decay_% 0
_diffrn_standards_interval_count 0
_diffrn_standards_interval_time 0
_diffrn_standards_number 0
_exptl_absorpt_coefficient_mu 0.779
_exptl_absorpt_correction_T_max 0.842
_exptl_absorpt_correction_T_min 0.399
_exptl_absorpt_correction_type multi-scan
_exptl_absorpt_process_details '(ABSCOR; Higashi, 1995)'
_exptl_crystal_colour Colorless
_exptl_crystal_density_diffrn 1.618
_exptl_crystal_density_method 'not measured'
_exptl_crystal_description Prism
_exptl_crystal_F_000 3792
_exptl_crystal_size_max 0.31
_exptl_crystal_size_mid 0.26
_exptl_crystal_size_min 0.23
_refine_diff_density_max 0.823
_refine_diff_density_min -0.917
_refine_ls_extinction_coef 0.0010(2)
_refine_ls_extinction_expression Fc^*^=kFc[1+0.001xFc^2^\l^3^/sin(2\q)]^-1/4^
_refine_ls_extinction_method 'SHELXL97 (Sheldrick, 1997)'
_refine_ls_goodness_of_fit_ref 1.093
_refine_ls_hydrogen_treatment constr
_refine_ls_matrix_type full
_refine_ls_number_parameters 525
_refine_ls_number_reflns 8748
_refine_ls_number_restraints 17
_refine_ls_restrained_S_all 1.107
_refine_ls_R_factor_all 0.1093
_refine_ls_R_factor_gt 0.0561
_refine_ls_shift/su_max 0.001
_refine_ls_shift/su_mean 0.000
_refine_ls_structure_factor_coef Fsqd
_refine_ls_weighting_details 'calc w=1/[\s^2^(Fo^2^)+(0.0926P)^2^+0.6395P] where P=(Fo^2^+2Fc^2^)/3'
_refine_ls_weighting_scheme calc
_refine_ls_wR_factor_gt 0.1431
_refine_ls_wR_factor_ref 0.1806
_reflns_number_gt 4867
_reflns_number_total 8748
_reflns_threshold_expression I>2\s(I)
_cod_data_source_file xu2328.cif
_cod_data_source_block I
_cod_depositor_comments
;
The following automatic conversions were performed:
'_symmetry_cell_setting' value 'Orthorhombic' changed to 'orthorhombic'
according to '/home/saulius/struct/CIF-dictionaries/cif_core.dic'
dictionary named 'cif_core.dic' version 2.4.1 from 2010-06-29.

Automatic conversion script
Id: cif_fix_enum 1527 2010-12-29 10:47:43Z saulius 

The following automatic conversions were performed:

'_symmetry_cell_setting' value 'Orthorhombic' changed to
'orthorhombic' according to
/home/saulius/struct/CIF-dictionaries/cif_core.dic dictionary named
'cif_core.dic' version 2.4.1 from 2010-06-29.

Automatic conversion script
Id: cif_fix_values 1715 2011-07-08 13:25:40Z adriana 
;
_cod_database_code 2215708
_cod_database_fobs_code 2215708

loop_
_symmetry_equiv_pos_as_xyz
'x, y, z'
'-x+1/2, -y+1/2, z+1/2'
'-x, y, -z+1/2'
'x+1/2, -y+1/2, -z'
'-x, -y, -z'
'x-1/2, y-1/2, -z-1/2'
'x, -y, z-1/2'
'-x-1/2, y-1/2, z'

loop_
_atom_site_type_symbol
_atom_site_label
_atom_site_fract_x
_atom_site_fract_y
_atom_site_fract_z
_atom_site_U_iso_or_equiv
_atom_site_adp_type
_atom_site_calc_flag
_atom_site_refinement_flags
_atom_site_occupancy
Cd Cd1 0.635902(17) 0.65940(2) 0.627490(13) 0.05385(17) Uani d . 1
Cl Cl1 0.74313(8) 0.47014(11) 0.60565(7) 0.0835(4) Uani d . 1
Cl Cl2 0.53500(9) 0.81815(11) 0.36251(6) 0.0824(4) Uani d D 1
O O1 0.7036(2) 0.5440(3) 0.58675(14) 0.0824(12) Uani d . 1
O O2 0.7426(3) 0.4662(4) 0.66334(17) 0.1157(17) Uani d . 1
O O3 0.7203(3) 0.3871(3) 0.5849(2) 0.1266(19) Uani d . 1
O O4 0.8058(3) 0.4856(4) 0.5878(3) 0.157(3) Uani d . 1
O O5 0.5253(4) 0.8874(4) 0.4008(3) 0.166(3) Uani d D 1
O O6 0.5543(4) 0.8587(5) 0.3128(2) 0.163(3) Uani d D 1
O O7 0.4781(3) 0.7685(6) 0.3600(3) 0.203(4) Uani d D 1
O O8 0.5853(3) 0.7629(4) 0.3823(3) 0.161(3) Uani d D 1
O O9 0.5898(4) 0.8544(4) 0.5059(3) 0.153(3) Uani d DU 1
H H9o 0.5933 0.8495 0.4715 0.229 Uiso d . 1
O O1w 0.67378(17) 0.7619(2) 0.56473(13) 0.0669(9) Uani d . 1
H H1w1 0.7050 0.7940 0.5754 0.100 Uiso d . 1
H H1w2 0.6461 0.7963 0.5502 0.100 Uiso d . 1
N N1 0.5972(2) 0.5502(3) 0.68868(15) 0.0577(10) Uani d . 1
N N2 0.5722(2) 0.5292(3) 0.83597(15) 0.0610(11) Uani d . 1
N N3 0.60584(19) 0.5596(3) 0.92480(15) 0.0568(10) Uani d . 1
N N4 0.4370(2) 0.6175(3) 0.93989(15) 0.0571(10) Uani d . 1
N N5 0.56585(18) 0.7712(3) 0.66228(15) 0.0519(9) Uani d . 1
N N6 0.39646(18) 0.7952(3) 0.69501(15) 0.0555(10) Uani d . 1
N N7 0.29018(18) 0.7710(3) 0.67160(15) 0.0543(10) Uani d . 1
N N8 0.2817(2) 0.7036(3) 0.81592(16) 0.0630(11) Uani d . 1
C C1 0.5938(3) 0.4629(3) 0.6737(2) 0.0652(13) Uani d . 1
H H1 0.5983 0.4486 0.6371 0.078 Uiso calc R 1
C C2 0.5841(3) 0.3945(4) 0.7100(2) 0.0740(15) Uani d . 1
H H2 0.5808 0.3351 0.6981 0.089 Uiso calc R 1
C C3 0.5791(3) 0.4154(4) 0.7651(2) 0.0703(15) Uani d . 1
H H3 0.5733 0.3697 0.7906 0.084 Uiso calc R 1
C C4 0.5828(2) 0.5038(3) 0.78171(18) 0.0546(11) Uani d . 1
C C5 0.5907(2) 0.5696(3) 0.74220(18) 0.0545(11) Uani d . 1
H H5 0.5916 0.6298 0.7529 0.065 Uiso calc R 1
C C6 0.6173(3) 0.5363(3) 0.87058(19) 0.0557(12) Uani d . 1
C C7 0.6870(2) 0.5257(3) 0.8650(2) 0.0593(12) Uani d . 1
C C8 0.7249(3) 0.5074(4) 0.8197(2) 0.0717(15) Uani d . 1
H H8 0.7072 0.4978 0.7855 0.086 Uiso calc R 1
C C9 0.7896(3) 0.5042(4) 0.8275(3) 0.0794(17) Uani d . 1
H H9 0.8158 0.4915 0.7980 0.095 Uiso calc R 1
C C10 0.8163(3) 0.5192(4) 0.8776(3) 0.093(2) Uani d . 1
H H10 0.8602 0.5174 0.8813 0.112 Uiso calc R 1
C C11 0.7794(3) 0.5368(4) 0.9225(3) 0.0842(18) Uani d . 1
H H11 0.7976 0.5460 0.9565 0.101 Uiso calc R 1
C C12 0.7141(3) 0.5403(3) 0.9154(2) 0.0671(14) Uani d . 1
C C13 0.6648(3) 0.5607(4) 0.9568(2) 0.0672(14) Uani d . 1
H H13 0.6641 0.5151 0.9852 0.081 Uiso calc R 1
H H13B 0.6718 0.6194 0.9733 0.081 Uiso calc R 1
C C14 0.5484(2) 0.5836(3) 0.94858(18) 0.0533(11) Uani d . 1
C C15 0.5449(3) 0.6060(3) 1.00350(19) 0.0643(13) Uani d . 1
H H15 0.5811 0.6041 1.0252 0.077 Uiso calc R 1
C C16 0.4877(3) 0.6309(3) 1.0255(2) 0.0665(14) Uani d . 1
H H16 0.4845 0.6431 1.0625 0.080 Uiso calc R 1
C C17 0.4347(3) 0.6380(3) 0.9925(2) 0.0651(14) Uani d . 1
H H17 0.3966 0.6575 1.0075 0.078 Uiso calc R 1
C C18 0.4921(2) 0.5902(3) 0.91875(18) 0.0538(11) Uani d . 1
H H18 0.4930 0.5746 0.8821 0.065 Uiso calc R 1
C C19 0.5831(2) 0.8585(3) 0.6609(2) 0.0601(13) Uani d . 1
H H19 0.6250 0.8727 0.6529 0.072 Uiso calc R 1
C C20 0.5412(3) 0.9274(4) 0.6710(2) 0.0672(14) Uani d . 1
H H20 0.5552 0.9869 0.6709 0.081 Uiso calc R 1
C C21 0.4790(2) 0.9087(3) 0.68110(19) 0.0600(12) Uani d . 1
H H21 0.4503 0.9552 0.6873 0.072 Uiso calc R 1
C C22 0.4592(2) 0.8191(3) 0.68203(16) 0.0502(11) Uani d . 1
C C23 0.5045(2) 0.7530(3) 0.67357(17) 0.0507(11) Uani d . 1
H H23 0.4921 0.6928 0.6758 0.061 Uiso calc R 1
C C24 0.3530(2) 0.7902(3) 0.65882(18) 0.0521(11) Uani d . 1
C C25 0.3553(2) 0.8023(3) 0.59882(18) 0.0566(12) Uani d . 1
C C26 0.4052(3) 0.8169(4) 0.5640(2) 0.0687(14) Uani d . 1
H H26 0.4465 0.8206 0.5772 0.082 Uiso calc R 1
C C27 0.3930(4) 0.8260(4) 0.5089(2) 0.0832(18) Uani d . 1
H H27 0.4262 0.8356 0.4847 0.100 Uiso calc R 1
C C28 0.3314(4) 0.8208(4) 0.4899(2) 0.097(2) Uani d . 1
H H28 0.3239 0.8272 0.4528 0.116 Uiso calc R 1
C C29 0.2814(4) 0.8065(4) 0.5238(2) 0.0857(19) Uani d . 1
H H29 0.2402 0.8047 0.5104 0.103 Uiso calc R 1
C C30 0.2936(3) 0.7948(3) 0.5790(2) 0.0650(14) Uani d . 1
C C31 0.2486(3) 0.7760(4) 0.62388(18) 0.0658(14) Uani d . 1
H H31 0.2178 0.8242 0.6276 0.079 Uiso calc R 1
H H31B 0.2264 0.7194 0.6181 0.079 Uiso calc R 1
C C32 0.2651(2) 0.7455(3) 0.72242(19) 0.0552(11) Uani d . 1
C C33 0.2017(2) 0.7243(4) 0.7285(2) 0.0661(13) Uani d . 1
H H33 0.1740 0.7308 0.6993 0.079 Uiso calc R 1
C C34 0.1797(3) 0.6936(4) 0.7776(3) 0.0788(16) Uani d . 1
H H34 0.1369 0.6800 0.7819 0.095 Uiso calc R 1
C C35 0.2207(3) 0.6831(4) 0.8204(2) 0.0742(15) Uani d . 1
H H35 0.2054 0.6610 0.8533 0.089 Uiso calc R 1
C C36 0.3031(2) 0.7365(3) 0.76821(18) 0.0558(11) Uani d . 1
H H36 0.3454 0.7541 0.7658 0.067 Uiso calc R 1
C C37 0.5692(4) 0.9435(5) 0.5193(3) 0.136(3) Uani d DU 1
H H37A 0.5237 0.9447 0.5213 0.203 Uiso calc R 1
H H37B 0.5832 0.9849 0.4917 0.203 Uiso calc R 1
H H37C 0.5867 0.9609 0.5538 0.203 Uiso calc R 1

loop_
_atom_site_aniso_label
_atom_site_aniso_U_11
_atom_site_aniso_U_22
_atom_site_aniso_U_33
_atom_site_aniso_U_12
_atom_site_aniso_U_13
_atom_site_aniso_U_23
Cd1 0.0483(2) 0.0615(3) 0.0518(2) 0.00206(16) 0.00526(15) -0.00315(15)
Cl1 0.0760(10) 0.0842(11) 0.0903(10) 0.0239(9) 0.0060(8) 0.0004(8)
Cl2 0.0913(12) 0.0785(10) 0.0773(9) -0.0042(9) 0.0064(8) -0.0024(7)
O1 0.090(3) 0.083(3) 0.074(2) 0.048(2) 0.003(2) -0.0037(19)
O2 0.126(4) 0.143(4) 0.078(3) 0.018(3) -0.019(3) 0.010(3)
O3 0.154(5) 0.081(3) 0.145(4) 0.017(3) -0.030(4) -0.029(3)
O4 0.087(4) 0.156(5) 0.229(7) 0.043(4) 0.061(4) 0.057(5)
O5 0.188(7) 0.143(5) 0.165(6) 0.017(5) 0.012(5) -0.068(5)
O6 0.189(7) 0.193(7) 0.108(4) 0.027(5) 0.022(5) 0.048(4)
O7 0.175(7) 0.217(9) 0.218(7) -0.110(7) -0.058(6) 0.009(6)
O8 0.125(5) 0.157(6) 0.200(6) 0.055(4) 0.045(4) 0.088(5)
O9 0.195(6) 0.112(4) 0.151(5) -0.011(4) -0.085(4) 0.014(3)
O1w 0.064(2) 0.069(2) 0.067(2) -0.0084(18) 0.0102(17) 0.0027(17)
N1 0.060(3) 0.058(2) 0.055(2) 0.006(2) 0.0026(19) 0.0016(18)
N2 0.055(3) 0.071(3) 0.057(2) 0.010(2) -0.0024(19) 0.0027(19)
N3 0.049(2) 0.067(3) 0.055(2) -0.003(2) -0.0071(18) 0.0079(18)
N4 0.061(3) 0.054(2) 0.056(2) 0.004(2) 0.0051(19) 0.0052(18)
N5 0.043(2) 0.053(2) 0.060(2) 0.0064(18) 0.0048(17) -0.0044(17)
N6 0.041(2) 0.073(3) 0.053(2) 0.002(2) -0.0021(17) 0.0018(18)
N7 0.043(2) 0.060(2) 0.060(2) 0.0029(18) -0.0110(17) -0.0008(18)
N8 0.049(3) 0.078(3) 0.062(2) 0.003(2) 0.0024(19) 0.004(2)
C1 0.071(4) 0.060(3) 0.065(3) 0.001(3) 0.009(3) -0.008(2)
C2 0.076(4) 0.058(3) 0.087(4) 0.002(3) 0.003(3) -0.011(3)
C3 0.071(4) 0.061(3) 0.080(4) 0.010(3) 0.004(3) 0.012(3)
C4 0.048(3) 0.063(3) 0.052(2) 0.002(2) -0.001(2) 0.002(2)
C5 0.050(3) 0.056(3) 0.058(3) 0.003(2) 0.006(2) -0.003(2)
C6 0.054(3) 0.052(3) 0.061(3) 0.004(2) 0.000(2) 0.016(2)
C7 0.048(3) 0.046(3) 0.083(3) 0.003(2) -0.002(2) 0.010(2)
C8 0.062(4) 0.065(4) 0.088(4) 0.005(3) 0.007(3) 0.011(3)
C9 0.055(4) 0.065(4) 0.118(5) 0.013(3) 0.015(3) 0.018(3)
C10 0.053(4) 0.067(4) 0.159(7) 0.002(3) -0.005(4) 0.020(4)
C11 0.059(4) 0.071(4) 0.123(5) 0.001(3) -0.023(4) -0.001(3)
C12 0.054(3) 0.054(3) 0.093(4) 0.004(2) -0.009(3) 0.010(3)
C13 0.058(3) 0.070(3) 0.073(3) -0.002(3) -0.019(3) 0.006(3)
C14 0.058(3) 0.048(3) 0.054(3) -0.003(2) -0.003(2) 0.009(2)
C15 0.075(4) 0.058(3) 0.060(3) -0.002(3) -0.011(3) 0.005(2)
C16 0.088(4) 0.060(3) 0.052(3) 0.008(3) 0.000(3) 0.001(2)
C17 0.077(4) 0.059(3) 0.059(3) 0.009(3) 0.008(3) 0.004(2)
C18 0.052(3) 0.059(3) 0.051(2) 0.002(2) 0.004(2) 0.007(2)
C19 0.049(3) 0.056(3) 0.076(3) 0.001(2) 0.005(2) 0.000(2)
C20 0.068(4) 0.057(3) 0.077(3) 0.002(3) 0.006(3) 0.003(2)
C21 0.052(3) 0.056(3) 0.072(3) 0.007(2) 0.004(2) 0.003(2)
C22 0.047(3) 0.062(3) 0.041(2) 0.003(2) -0.0047(19) 0.0064(19)
C23 0.044(3) 0.056(3) 0.052(2) 0.003(2) 0.0015(19) 0.002(2)
C24 0.052(3) 0.050(3) 0.054(3) 0.005(2) -0.008(2) 0.000(2)
C25 0.072(4) 0.050(3) 0.048(2) 0.004(2) -0.012(2) 0.001(2)
C26 0.084(4) 0.066(3) 0.057(3) -0.001(3) -0.006(3) 0.003(2)
C27 0.114(5) 0.080(4) 0.055(3) -0.001(4) -0.003(3) 0.005(3)
C28 0.145(7) 0.095(5) 0.051(3) -0.002(5) -0.029(4) 0.007(3)
C29 0.105(5) 0.085(4) 0.067(4) -0.006(4) -0.036(4) 0.003(3)
C30 0.079(4) 0.054(3) 0.062(3) 0.003(3) -0.024(3) -0.004(2)
C31 0.061(3) 0.065(3) 0.071(3) 0.006(3) -0.027(3) -0.006(2)
C32 0.048(3) 0.048(3) 0.069(3) 0.006(2) -0.003(2) -0.004(2)
C33 0.047(3) 0.073(4) 0.078(3) 0.003(3) -0.013(3) -0.001(3)
C34 0.048(3) 0.084(4) 0.105(5) -0.003(3) 0.007(3) 0.000(3)
C35 0.050(3) 0.089(4) 0.083(4) -0.004(3) 0.009(3) 0.006(3)
C36 0.046(3) 0.065(3) 0.057(3) 0.001(2) -0.005(2) 0.003(2)
C37 0.123(6) 0.141(6) 0.143(6) 0.005(5) -0.011(5) 0.021(5)

loop_
_atom_type_symbol
_atom_type_description
_atom_type_scat_dispersion_real
_atom_type_scat_dispersion_imag
_atom_type_scat_source
C C 0.0033 0.0016 'International Tables Vol C Tables 4.2.6.8 and 6.1.1.4'
H H 0.0000 0.0000 'International Tables Vol C Tables 4.2.6.8 and 6.1.1.4'
N N 0.0061 0.0033 'International Tables Vol C Tables 4.2.6.8 and 6.1.1.4'
O O 0.0106 0.0060 'International Tables Vol C Tables 4.2.6.8 and 6.1.1.4'
Cl Cl 0.1484 0.1585 'International Tables Vol C Tables 4.2.6.8 and 6.1.1.4'
Cd Cd -0.8075 1.2024 'International Tables Vol C Tables 4.2.6.8 and 6.1.1.4'

loop_
_geom_angle_atom_site_label_1
_geom_angle_atom_site_label_2
_geom_angle_atom_site_label_3
_geom_angle_site_symmetry_1
_geom_angle_site_symmetry_3
_geom_angle
O1w Cd1 N8 . 3_656 87.44(14)
O1w Cd1 N4 . 3_656 85.96(13)
N8 Cd1 N4 3_656 3_656 171.83(14)
O1w Cd1 N1 . . 177.61(12)
N8 Cd1 N1 3_656 . 94.06(15)
N4 Cd1 N1 3_656 . 92.38(14)
O1w Cd1 N5 . . 89.83(13)
N8 Cd1 N5 3_656 . 93.05(14)
N4 Cd1 N5 3_656 . 91.76(14)
N1 Cd1 N5 . . 91.94(14)
O1w Cd1 O1 . . 89.10(13)
N8 Cd1 O1 3_656 . 90.30(15)
N4 Cd1 O1 3_656 . 84.78(14)
N1 Cd1 O1 . . 89.04(14)
N5 Cd1 O1 . . 176.44(13)
O4 Cl1 O3 . . 110.3(4)
O4 Cl1 O2 . . 109.0(4)
O3 Cl1 O2 . . 108.7(3)
O4 Cl1 O1 . . 108.4(3)
O3 Cl1 O1 . . 110.1(3)
O2 Cl1 O1 . . 110.2(3)
O5 Cl2 O7 . . 106.6(5)
O5 Cl2 O6 . . 107.9(5)
O7 Cl2 O6 . . 115.3(5)
O5 Cl2 O8 . . 107.4(5)
O7 Cl2 O8 . . 110.4(5)
O6 Cl2 O8 . . 108.8(4)
Cl1 O1 Cd1 . . 137.1(2)
C37 O9 H9o . . 109.4
Cd1 O1w H1w1 . . 115.3
Cd1 O1w H1w2 . . 115.9
H1w1 O1w H1w2 . . 109.0
C1 N1 C5 . . 117.7(4)
C1 N1 Cd1 . . 120.3(3)
C5 N1 Cd1 . . 120.6(3)
C6 N2 C4 . . 122.3(4)
C14 N3 C6 . . 127.9(4)
C14 N3 C13 . . 120.6(4)
C6 N3 C13 . . 111.5(4)
C17 N4 C18 . . 118.7(4)
C17 N4 Cd1 . 3_656 127.0(4)
C18 N4 Cd1 . 3_656 112.1(3)
C19 N5 C23 . . 117.2(4)
C19 N5 Cd1 . . 119.6(3)
C23 N5 Cd1 . . 122.0(3)
C24 N6 C22 . . 122.1(4)
C24 N7 C32 . . 127.8(4)
C24 N7 C31 . . 112.3(4)
C32 N7 C31 . . 119.9(4)
C35 N8 C36 . . 118.7(5)
C35 N8 Cd1 . 3_656 127.7(4)
C36 N8 Cd1 . 3_656 111.9(3)
N1 C1 C2 . . 122.9(5)
N1 C1 H1 . . 118.6
C2 C1 H1 . . 118.6
C1 C2 C3 . . 118.8(5)
C1 C2 H2 . . 120.6
C3 C2 H2 . . 120.6
C4 C3 C2 . . 119.7(5)
C4 C3 H3 . . 120.1
C2 C3 H3 . . 120.1
C3 C4 C5 . . 118.0(4)
C3 C4 N2 . . 121.9(4)
C5 C4 N2 . . 119.8(5)
N1 C5 C4 . . 122.9(4)
N1 C5 H5 . . 118.5
C4 C5 H5 . . 118.5
N2 C6 N3 . . 121.6(5)
N2 C6 C7 . . 131.8(5)
N3 C6 C7 . . 106.6(4)
C12 C7 C8 . . 120.6(5)
C12 C7 C6 . . 108.1(4)
C8 C7 C6 . . 131.3(5)
C9 C8 C7 . . 117.5(6)
C9 C8 H8 . . 121.2
C7 C8 H8 . . 121.2
C10 C9 C8 . . 121.8(6)
C10 C9 H9 . . 119.1
C8 C9 H9 . . 119.1
C9 C10 C11 . . 121.1(6)
C9 C10 H10 . . 119.5
C11 C10 H10 . . 119.5
C10 C11 C12 . . 118.0(6)
C10 C11 H11 . . 121.0
C12 C11 H11 . . 121.0
C7 C12 C11 . . 121.0(6)
C7 C12 C13 . . 110.9(5)
C11 C12 C13 . . 128.0(6)
N3 C13 C12 . . 102.9(4)
N3 C13 H13 . . 111.2
C12 C13 H13 . . 111.2
N3 C13 H13B . . 111.2
C12 C13 H13B . . 111.2
H13 C13 H13B . . 109.1
N3 C14 C15 . . 121.0(4)
N3 C14 C18 . . 122.5(4)
C15 C14 C18 . . 116.5(5)
C16 C15 C14 . . 119.5(5)
C16 C15 H15 . . 120.3
C14 C15 H15 . . 120.3
C15 C16 C17 . . 120.0(5)
C15 C16 H16 . . 120.0
C17 C16 H16 . . 120.0
N4 C17 C16 . . 121.5(5)
N4 C17 H17 . . 119.2
C16 C17 H17 . . 119.2
N4 C18 C14 . . 123.8(4)
N4 C18 H18 . . 118.1
C14 C18 H18 . . 118.1
N5 C19 C20 . . 122.5(5)
N5 C19 H19 . . 118.7
C20 C19 H19 . . 118.7
C21 C20 C19 . . 120.1(5)
C21 C20 H20 . . 120.0
C19 C20 H20 . . 120.0
C20 C21 C22 . . 119.1(5)
C20 C21 H21 . . 120.5
C22 C21 H21 . . 120.5
C23 C22 C21 . . 117.7(4)
C23 C22 N6 . . 120.4(4)
C21 C22 N6 . . 121.8(4)
N5 C23 C22 . . 123.4(4)
N5 C23 H23 . . 118.3
C22 C23 H23 . . 118.3
N6 C24 N7 . . 122.5(4)
N6 C24 C25 . . 131.2(5)
N7 C24 C25 . . 106.3(4)
C26 C25 C30 . . 120.8(5)
C26 C25 C24 . . 131.5(5)
C30 C25 C24 . . 107.8(4)
C25 C26 C27 . . 118.8(6)
C25 C26 H26 . . 120.6
C27 C26 H26 . . 120.6
C28 C27 C26 . . 120.0(7)
C28 C27 H27 . . 120.0
C26 C27 H27 . . 120.0
C29 C28 C27 . . 122.0(6)
C29 C28 H28 . . 119.0
C27 C28 H28 . . 119.0
C28 C29 C30 . . 118.2(6)
C28 C29 H29 . . 120.9
C30 C29 H29 . . 120.9
C29 C30 C25 . . 120.2(6)
C29 C30 C31 . . 129.0(5)
C25 C30 C31 . . 110.8(4)
N7 C31 C30 . . 102.7(4)
N7 C31 H31 . . 111.2
C30 C31 H31 . . 111.2
N7 C31 H31B . . 111.2
C30 C31 H31B . . 111.2
H31 C31 H31B . . 109.1
C33 C32 C36 . . 116.7(5)
C33 C32 N7 . . 121.3(4)
C36 C32 N7 . . 121.9(4)
C34 C33 C32 . . 119.9(5)
C34 C33 H33 . . 120.0
C32 C33 H33 . . 120.0
C35 C34 C33 . . 119.9(5)
C35 C34 H34 . . 120.0
C33 C34 H34 . . 120.0
N8 C35 C34 . . 121.5(5)
N8 C35 H35 . . 119.2
C34 C35 H35 . . 119.2
N8 C36 C32 . . 123.1(5)
N8 C36 H36 . . 118.4
C32 C36 H36 . . 118.4
O9 C37 H37A . . 109.5
O9 C37 H37B . . 109.5
H37A C37 H37B . . 109.5
O9 C37 H37C . . 109.5
H37A C37 H37C . . 109.5
H37B C37 H37C . . 109.5

loop_
_geom_bond_atom_site_label_1
_geom_bond_atom_site_label_2
_geom_bond_site_symmetry_2
_geom_bond_distance
_geom_bond_publ_flag
Cd1 O1 . 2.442(3) y
Cd1 O1w . 2.306(3) y
Cd1 N1 . 2.354(4) y
Cd1 N4 3_656 2.343(4) y
Cd1 N5 . 2.378(4) y
Cd1 N8 3_656 2.319(4) y
Cl1 O4 . 1.410(6) ?
Cl1 O3 . 1.415(5) ?
Cl1 O2 . 1.418(4) ?
Cl1 O1 . 1.450(4) ?
Cl2 O5 . 1.406(4) ?
Cl2 O7 . 1.408(4) ?
Cl2 O6 . 1.419(4) ?
Cl2 O8 . 1.425(4) ?
O9 C37 . 1.428(5) ?
O9 H9o . 0.85 ?
O1w H1w1 . 0.85 ?
O1w H1w2 . 0.85 ?
N1 C1 . 1.344(6) ?
N1 C5 . 1.353(5) ?
N2 C6 . 1.280(6) ?
N2 C4 . 1.403(6) ?
N3 C14 . 1.391(6) ?
N3 C6 . 1.397(6) ?
N3 C13 . 1.472(6) ?
N4 C17 . 1.329(6) ?
N4 C18 . 1.334(6) ?
N4 Cd1 3_656 2.343(4) ?
N5 C19 . 1.342(6) ?
N5 C23 . 1.350(6) ?
N6 C24 . 1.279(6) ?
N6 C22 . 1.405(6) ?
N7 C24 . 1.391(6) ?
N7 C32 . 1.407(6) ?
N7 C31 . 1.466(5) ?
N8 C35 . 1.327(7) ?
N8 C36 . 1.347(6) ?
N8 Cd1 3_656 2.319(4) ?
C1 C2 . 1.364(7) ?
C1 H1 . 0.9300 ?
C2 C3 . 1.393(7) ?
C2 H2 . 0.9300 ?
C3 C4 . 1.373(7) ?
C3 H3 . 0.9300 ?
C4 C5 . 1.385(6) ?
C5 H5 . 0.9300 ?
C6 C7 . 1.484(7) ?
C7 C12 . 1.381(7) ?
C7 C8 . 1.397(7) ?
C8 C9 . 1.378(8) ?
C8 H8 . 0.9300 ?
C9 C10 . 1.373(8) ?
C9 H9 . 0.9300 ?
C10 C11 . 1.374(9) ?
C10 H10 . 0.9300 ?
C11 C12 . 1.389(8) ?
C11 H11 . 0.9300 ?
C12 C13 . 1.485(8) ?
C13 H13 . 0.9700 ?
C13 H13B . 0.9700 ?
C14 C15 . 1.391(6) ?
C14 C18 . 1.399(7) ?
C15 C16 . 1.373(7) ?
C15 H15 . 0.9300 ?
C16 C17 . 1.383(7) ?
C16 H16 . 0.9300 ?
C17 H17 . 0.9300 ?
C18 H18 . 0.9300 ?
C19 C20 . 1.372(7) ?
C19 H19 . 0.9300 ?
C20 C21 . 1.362(7) ?
C20 H20 . 0.9300 ?
C21 C22 . 1.392(7) ?
C21 H21 . 0.9300 ?
C22 C23 . 1.385(6) ?
C23 H23 . 0.9300 ?
C24 C25 . 1.485(7) ?
C25 C26 . 1.372(7) ?
C25 C30 . 1.394(7) ?
C26 C27 . 1.385(7) ?
C26 H26 . 0.9300 ?
C27 C28 . 1.382(11) ?
C27 H27 . 0.9300 ?
C28 C29 . 1.360(10) ?
C28 H28 . 0.9300 ?
C29 C30 . 1.393(7) ?
C29 H29 . 0.9300 ?
C30 C31 . 1.481(7) ?
C31 H31 . 0.9700 ?
C31 H31B . 0.9700 ?
C32 C33 . 1.381(7) ?
C32 C36 . 1.387(6) ?
C33 C34 . 1.371(8) ?
C33 H33 . 0.9300 ?
C34 C35 . 1.370(8) ?
C34 H34 . 0.9300 ?
C35 H35 . 0.9300 ?
C36 H36 . 0.9300 ?
C37 H37A . 0.9600 ?
C37 H37B . 0.9600 ?
C37 H37C . 0.9600 ?

loop_
_geom_hbond_atom_site_label_D
_geom_hbond_atom_site_label_H
_geom_hbond_atom_site_label_A
_geom_hbond_site_symmetry_A
_geom_hbond_distance_DH
_geom_hbond_distance_HA
_geom_hbond_distance_DA
_geom_hbond_angle_DHA
_geom_hbond_publ_flag
O1w H1w1 O3 8_765 0.85 2.11 2.945(6) 167 y
O1w H1w2 O9 . 0.85 1.83 2.665(7) 167 y
O9 H9o O5 . 0.85 2.32 2.959(9) 132 y

loop_
_geom_torsion_atom_site_label_1
_geom_torsion_atom_site_label_2
_geom_torsion_atom_site_label_3
_geom_torsion_atom_site_label_4
_geom_torsion_site_symmetry_1
_geom_torsion
O4 Cl1 O1 Cd1 . -120.7(5)
O3 Cl1 O1 Cd1 . 118.4(4)
O2 Cl1 O1 Cd1 . -1.5(5)
O1w Cd1 O1 Cl1 . 140.1(4)
N8 Cd1 O1 Cl1 3_656 52.7(4)
N4 Cd1 O1 Cl1 3_656 -133.8(4)
N1 Cd1 O1 Cl1 . -41.4(4)
N8 Cd1 N1 C1 3_656 -120.6(4)
N4 Cd1 N1 C1 3_656 54.3(4)
N5 Cd1 N1 C1 . 146.2(4)
O1 Cd1 N1 C1 . -30.4(4)
N8 Cd1 N1 C5 3_656 45.4(4)
N4 Cd1 N1 C5 3_656 -139.6(4)
N5 Cd1 N1 C5 . -47.8(4)
O1 Cd1 N1 C5 . 135.6(4)
O1w Cd1 N5 C19 . -31.4(4)
N8 Cd1 N5 C19 3_656 56.0(4)
N4 Cd1 N5 C19 3_656 -117.4(4)
N1 Cd1 N5 C19 . 150.2(4)
O1w Cd1 N5 C23 . 135.2(3)
N8 Cd1 N5 C23 3_656 -137.3(3)
N4 Cd1 N5 C23 3_656 49.3(3)
N1 Cd1 N5 C23 . -43.2(3)
C5 N1 C1 C2 . 0.1(8)
Cd1 N1 C1 C2 . 166.6(4)
N1 C1 C2 C3 . -1.8(9)
C1 C2 C3 C4 . 1.2(8)
C2 C3 C4 C5 . 0.8(8)
C2 C3 C4 N2 . 174.0(5)
C6 N2 C4 C3 . 92.8(6)
C6 N2 C4 C5 . -94.2(6)
C1 N1 C5 C4 . 2.1(7)
Cd1 N1 C5 C4 . -164.3(4)
C3 C4 C5 N1 . -2.5(7)
N2 C4 C5 N1 . -175.8(4)
C4 N2 C6 N3 . -178.5(4)
C4 N2 C6 C7 . 3.1(9)
C14 N3 C6 N2 . -4.5(8)
C13 N3 C6 N2 . 178.3(5)
C14 N3 C6 C7 . 174.3(4)
C13 N3 C6 C7 . -2.9(5)
N2 C6 C7 C12 . -179.7(5)
N3 C6 C7 C12 . 1.6(5)
N2 C6 C7 C8 . 2.2(10)
N3 C6 C7 C8 . -176.4(5)
C12 C7 C8 C9 . 0.3(8)
C6 C7 C8 C9 . 178.2(5)
C7 C8 C9 C10 . -0.7(9)
C8 C9 C10 C11 . 1.0(10)
C9 C10 C11 C12 . -1.0(9)
C8 C7 C12 C11 . -0.3(8)
C6 C7 C12 C11 . -178.6(5)
C8 C7 C12 C13 . 178.5(5)
C6 C7 C12 C13 . 0.2(6)
C10 C11 C12 C7 . 0.6(9)
C10 C11 C12 C13 . -178.0(5)
C14 N3 C13 C12 . -174.5(4)
C6 N3 C13 C12 . 2.9(5)
C7 C12 C13 N3 . -1.8(6)
C11 C12 C13 N3 . 176.9(5)
C6 N3 C14 C15 . -179.3(5)
C13 N3 C14 C15 . -2.3(7)
C6 N3 C14 C18 . -2.0(7)
C13 N3 C14 C18 . 175.0(4)
N3 C14 C15 C16 . 178.8(5)
C18 C14 C15 C16 . 1.4(7)
C14 C15 C16 C17 . -3.2(8)
C18 N4 C17 C16 . -0.5(7)
Cd1 N4 C17 C16 3_656 -162.4(4)
C15 C16 C17 N4 . 2.8(8)
C17 N4 C18 C14 . -1.4(7)
Cd1 N4 C18 C14 3_656 163.0(4)
N3 C14 C18 N4 . -176.4(4)
C15 C14 C18 N4 . 1.0(7)
C23 N5 C19 C20 . 0.6(7)
Cd1 N5 C19 C20 . 167.9(4)
N5 C19 C20 C21 . -2.2(8)
C19 C20 C21 C22 . 1.2(8)
C20 C21 C22 C23 . 1.3(7)
C20 C21 C22 N6 . 176.6(4)
C24 N6 C22 C23 . -96.3(5)
C24 N6 C22 C21 . 88.4(6)
C19 N5 C23 C22 . 2.0(6)
Cd1 N5 C23 C22 . -165.0(3)
C21 C22 C23 N5 . -2.9(6)
N6 C22 C23 N5 . -178.4(4)
C22 N6 C24 N7 . -176.8(4)
C22 N6 C24 C25 . 2.9(8)
C32 N7 C24 N6 . -7.1(8)
C31 N7 C24 N6 . 175.5(5)
C32 N7 C24 C25 . 173.2(4)
C31 N7 C24 C25 . -4.3(5)
N6 C24 C25 C26 . 4.6(9)
N7 C24 C25 C26 . -175.7(5)
N6 C24 C25 C30 . -176.5(5)
N7 C24 C25 C30 . 3.2(5)
C30 C25 C26 C27 . 1.4(8)
C24 C25 C26 C27 . -179.8(5)
C25 C26 C27 C28 . 0.3(9)
C26 C27 C28 C29 . -0.2(10)
C27 C28 C29 C30 . -1.6(10)
C28 C29 C30 C25 . 3.2(9)
C28 C29 C30 C31 . -178.1(6)
C26 C25 C30 C29 . -3.2(8)
C24 C25 C30 C29 . 177.8(5)
C26 C25 C30 C31 . 178.0(5)
C24 C25 C30 C31 . -1.1(6)
C24 N7 C31 C30 . 3.5(5)
C32 N7 C31 C30 . -174.1(4)
C29 C30 C31 N7 . 179.9(5)
C25 C30 C31 N7 . -1.4(6)
C24 N7 C32 C33 . -176.9(5)
C31 N7 C32 C33 . 0.4(7)
C24 N7 C32 C36 . 0.2(7)
C31 N7 C32 C36 . 177.5(4)
C36 C32 C33 C34 . -1.8(8)
N7 C32 C33 C34 . 175.5(5)
C32 C33 C34 C35 . -0.8(9)
C36 N8 C35 C34 . 0.8(9)
Cd1 N8 C35 C34 3_656 -163.1(4)
C33 C34 C35 N8 . 1.4(9)
C35 N8 C36 C32 . -3.6(8)
Cd1 N8 C36 C32 3_656 162.7(4)
C33 C32 C36 N8 . 4.1(7)
N7 C32 C36 N8 . -173.2(4)
